data_4064706
loop_
_publ_author_name
'Zhang, Shu-Hua'
'Xi, Hong-Wei'
'Lim, Kok Hwa'
'So, Cheuk-Wai'

_publ_section_title
;
 Synthesis and Characterization of an Amidinate-Stabilized
 Siladithiocarboxylate and Its Germanium(II) Complex
;
_journal_issue 13
_journal_name_full Organometallics
_journal_page_first 3686
_journal_paper_doi 10.1021/om200285u
_journal_volume 30
_journal_year 2011
_chemical_formula_moiety 'C46 H78 K2 N4 O4 S4 Si2, C4 H8 O'
_chemical_formula_sum 'C50 H86 K2 N4 O5 S4 Si2'
_chemical_formula_weight 1085.85
_chemical_name_systematic
; 
 ? 
;
_space_group_IT_number 2
_symmetry_cell_setting triclinic
_symmetry_space_group_name_Hall '-P 1'
_symmetry_space_group_name_H-M 'P -1'
_atom_sites_solution_hydrogens geom
_atom_sites_solution_primary direct
_atom_sites_solution_secondary difmap
_audit_creation_method SHELXL-97
_cell_angle_alpha 87.130(3)
_cell_angle_beta 72.379(4)
_cell_angle_gamma 74.688(3)
_cell_formula_units_Z 1
_cell_length_a 11.1594(8)
_cell_length_b 11.4396(8)
_cell_length_c 12.4599(9)
_cell_measurement_reflns_used 9994
_cell_measurement_temperature 103(2)
_cell_measurement_theta_max 31.03
_cell_measurement_theta_min 2.99
_cell_volume 1461.40(18)
_computing_cell_refinement 'Bruker SAINT'
_computing_data_collection 'Bruker APEX2'
_computing_data_reduction 'Bruker SAINT'
_computing_molecular_graphics 'Bruker SHELXTL'
_computing_publication_material 'Bruker SHELXTL'
_computing_structure_refinement 'SHELXL-97 (Sheldrick, 2008)'
_computing_structure_solution 'SHELXS-97 (Sheldrick, 2008)'
_diffrn_ambient_temperature 103(2)
_diffrn_measured_fraction_theta_full 0.988
_diffrn_measured_fraction_theta_max 0.988
_diffrn_measurement_device_type 'Bruker APEX-II CCD'
_diffrn_measurement_method '\f and \w scans'
_diffrn_radiation_monochromator graphite
_diffrn_radiation_source 'fine-focus sealed tube'
_diffrn_radiation_type MoK\a
_diffrn_radiation_wavelength 0.71073
_diffrn_reflns_av_R_equivalents 0.0270
_diffrn_reflns_av_sigmaI/netI 0.0292
_diffrn_reflns_limit_h_max 16
_diffrn_reflns_limit_h_min -16
_diffrn_reflns_limit_k_max 16
_diffrn_reflns_limit_k_min -16
_diffrn_reflns_limit_l_max 18
_diffrn_reflns_limit_l_min -18
_diffrn_reflns_number 30020
_diffrn_reflns_theta_full 31.15
_diffrn_reflns_theta_max 31.15
_diffrn_reflns_theta_min 1.72
_exptl_absorpt_coefficient_mu 0.391
_exptl_absorpt_correction_T_max 0.8917
_exptl_absorpt_correction_T_min 0.8592
_exptl_absorpt_correction_type multi-scan
_exptl_absorpt_process_details sadabs
_exptl_crystal_colour colourless
_exptl_crystal_density_diffrn 1.234
_exptl_crystal_density_method 'not measured'
_exptl_crystal_description prism
_exptl_crystal_F_000 584
_exptl_crystal_size_max 0.40
_exptl_crystal_size_mid 0.30
_exptl_crystal_size_min 0.30
_refine_diff_density_max 1.128
_refine_diff_density_min -0.490
_refine_diff_density_rms 0.120
_refine_ls_extinction_method none
_refine_ls_goodness_of_fit_ref 1.128
_refine_ls_hydrogen_treatment constr
_refine_ls_matrix_type full
_refine_ls_number_parameters 376
_refine_ls_number_reflns 9322
_refine_ls_number_restraints 171
_refine_ls_restrained_S_all 1.126
_refine_ls_R_factor_all 0.0471
_refine_ls_R_factor_gt 0.0350
_refine_ls_shift/su_max 0.003
_refine_ls_shift/su_mean 0.000
_refine_ls_structure_factor_coef Fsqd
_refine_ls_weighting_details 'calc w=1/[\s^2^(Fo^2^)+(0.0671P)^2^+0.4166P] where P=(Fo^2^+2Fc^2^)/3'
_refine_ls_weighting_scheme calc
_refine_ls_wR_factor_gt 0.1023
_refine_ls_wR_factor_ref 0.1230
_reflns_number_gt 7762
_reflns_number_total 9322
_reflns_threshold_expression >2sigma(I)
_cod_data_source_file om200285u_si_001.cif
_cod_data_source_block scw256s
_cod_depositor_comments
;
The following automatic conversions were performed:

'_symmetry_cell_setting' value 'Triclinic' changed to 'triclinic'
according to /home/saulius/struct/CIF-dictionaries/cif_core.dic
dictionary named 'cif_core.dic' version 2.4.1 from 2010-06-29.

Automatic conversion script
Id: cif_fix_values 1715 2011-07-08 13:25:40Z adriana 
;
_cod_original_sg_symbol_H-M P-1
_cod_database_code 4064706

loop_
_symmetry_equiv_pos_as_xyz
'x, y, z'
'-x, -y, -z'

loop_
_atom_site_label
_atom_site_type_symbol
_atom_site_fract_x
_atom_site_fract_y
_atom_site_fract_z
_atom_site_U_iso_or_equiv
_atom_site_adp_type
_atom_site_occupancy
_atom_site_symmetry_multiplicity
_atom_site_calc_flag
_atom_site_refinement_flags
_atom_site_disorder_assembly
_atom_site_disorder_group
C24 C 1.0825(13) 0.5782(12) -0.0393(16) 0.036(3) Uani 0.25 1 d PDU A -1
H24A H 1.0999 0.6144 0.0232 0.043 Uiso 0.25 1 calc PR A -1
H24B H 1.1514 0.5833 -0.1101 0.043 Uiso 0.25 1 calc PR A -1
C25 C 1.0797(13) 0.4456(12) -0.0160(12) 0.039(3) Uani 0.25 1 d PDU A -1
H25A H 1.1240 0.3939 -0.0854 0.046 Uiso 0.25 1 calc PR A -1
H25B H 1.1221 0.4132 0.0424 0.046 Uiso 0.25 1 calc PR A -1
C26 C 0.9358(15) 0.4517(12) 0.025(2) 0.039(4) Uani 0.25 1 d PDU A -1
H26A H 0.9102 0.4106 -0.0294 0.047 Uiso 0.25 1 calc PR A -1
H26B H 0.9119 0.4149 0.0995 0.047 Uiso 0.25 1 calc PR A -1
C27 C 0.8742(11) 0.5867(12) 0.0323(17) 0.039(3) Uani 0.25 1 d PDU A -1
H27A H 0.7890 0.6041 0.0176 0.047 Uiso 0.25 1 calc PR A -1
H27B H 0.8603 0.6197 0.1084 0.047 Uiso 0.25 1 calc PR A -1
O3 O 0.9590(5) 0.6392(4) -0.0484(4) 0.0279(9) Uani 0.25 1 d PDU A -1
C24A C 1.0990(14) 0.5692(13) -0.0684(11) 0.038(3) Uani 0.25 1 d PDU B -2
H24C H 1.1875 0.5784 -0.0785 0.046 Uiso 0.25 1 calc PR B -2
H24D H 1.0752 0.5941 -0.1381 0.046 Uiso 0.25 1 calc PR B -2
C25A C 1.095(2) 0.4378(14) -0.0439(17) 0.044(4) Uani 0.25 1 d PDU B -2
H25C H 1.1113 0.3915 -0.1141 0.053 Uiso 0.25 1 calc PR B -2
H25D H 1.1613 0.3973 -0.0065 0.053 Uiso 0.25 1 calc PR B -2
C26A C 0.9610(18) 0.4484(12) 0.032(2) 0.055(4) Uani 0.25 1 d PDU B -2
H26C H 0.9041 0.4321 -0.0093 0.066 Uiso 0.25 1 calc PR B -2
H26D H 0.9616 0.3916 0.0949 0.066 Uiso 0.25 1 calc PR B -2
C27A C 0.9175(15) 0.5759(14) 0.0747(13) 0.057(3) Uani 0.25 1 d PDU B -2
H27C H 0.8342 0.6160 0.0598 0.068 Uiso 0.25 1 calc PR B -2
H27D H 0.9019 0.5776 0.1572 0.068 Uiso 0.25 1 calc PR B -2
O3A O 1.0092(8) 0.6405(6) 0.0239(7) 0.074(2) Uani 0.25 1 d PDU B -2
C1 C 0.55283(13) 0.12324(13) 0.80223(11) 0.0192(3) Uani 1 1 d . . .
C2 C 0.66931(16) 0.17099(19) 0.73650(15) 0.0340(4) Uani 1 1 d . . .
H2A H 0.7067 0.1325 0.6610 0.051 Uiso 1 1 calc R . .
H2B H 0.7354 0.1519 0.7762 0.051 Uiso 1 1 calc R . .
H2C H 0.6404 0.2591 0.7303 0.051 Uiso 1 1 calc R . .
C3 C 0.49223(17) 0.18488(18) 0.91891(14) 0.0323(4) Uani 1 1 d . . .
H3A H 0.4592 0.2723 0.9114 0.048 Uiso 1 1 calc R . .
H3B H 0.5583 0.1707 0.9584 0.048 Uiso 1 1 calc R . .
H3C H 0.4203 0.1514 0.9619 0.048 Uiso 1 1 calc R . .
C4 C 0.59967(18) -0.01380(16) 0.81012(17) 0.0334(4) Uani 1 1 d . . .
H4A H 0.5269 -0.0451 0.8550 0.050 Uiso 1 1 calc R . .
H4B H 0.6691 -0.0329 0.8461 0.050 Uiso 1 1 calc R . .
H4C H 0.6332 -0.0515 0.7343 0.050 Uiso 1 1 calc R . .
C5 C 0.34719(12) 0.12690(11) 0.75152(10) 0.0146(2) Uani 1 1 d . . .
C6 C 0.29828(12) 0.03175(12) 0.82470(11) 0.0151(2) Uani 1 1 d . . .
C7 C 0.33201(13) -0.08713(12) 0.78383(12) 0.0191(2) Uani 1 1 d . . .
H7 H 0.3900 -0.1093 0.7102 0.023 Uiso 1 1 calc R . .
C8 C 0.28048(15) -0.17372(13) 0.85134(14) 0.0242(3) Uani 1 1 d . . .
H8 H 0.3030 -0.2549 0.8234 0.029 Uiso 1 1 calc R . .
C9 C 0.19638(15) -0.14173(15) 0.95919(14) 0.0263(3) Uani 1 1 d . . .
H9 H 0.1612 -0.2009 1.0049 0.032 Uiso 1 1 calc R . .
C10 C 0.16367(14) -0.02333(14) 1.00024(12) 0.0238(3) Uani 1 1 d . . .
H10 H 0.1068 -0.0019 1.0744 0.029 Uiso 1 1 calc R . .
C11 C 0.21369(13) 0.06434(13) 0.93334(11) 0.0190(2) Uani 1 1 d . . .
H11 H 0.1905 0.1455 0.9614 0.023 Uiso 1 1 calc R . .
C12 C 0.17960(13) 0.19034(12) 0.64396(12) 0.0175(2) Uani 1 1 d . . .
C13 C 0.23550(16) 0.08875(14) 0.55302(14) 0.0259(3) Uani 1 1 d . . .
H13A H 0.3100 0.1057 0.4949 0.039 Uiso 1 1 calc R . .
H13B H 0.1683 0.0842 0.5189 0.039 Uiso 1 1 calc R . .
H13C H 0.2639 0.0113 0.5871 0.039 Uiso 1 1 calc R . .
C14 C 0.06287(14) 0.16666(14) 0.73634(14) 0.0251(3) Uani 1 1 d . . .
H14A H 0.0883 0.0862 0.7664 0.038 Uiso 1 1 calc R . .
H14B H -0.0084 0.1703 0.7047 0.038 Uiso 1 1 calc R . .
H14C H 0.0339 0.2284 0.7971 0.038 Uiso 1 1 calc R . .
C15 C 0.13649(15) 0.31167(13) 0.59088(14) 0.0242(3) Uani 1 1 d . . .
H15A H 0.1100 0.3776 0.6473 0.036 Uiso 1 1 calc R . .
H15B H 0.0628 0.3111 0.5638 0.036 Uiso 1 1 calc R . .
H15C H 0.2090 0.3240 0.5275 0.036 Uiso 1 1 calc R . .
C16 C 0.02793(18) 0.65093(16) 0.63988(18) 0.0355(4) Uani 1 1 d . . .
H16A H 0.0803 0.6054 0.6873 0.043 Uiso 1 1 calc R . .
H16B H -0.0166 0.5968 0.6168 0.043 Uiso 1 1 calc R . .
C17 C -0.0692(2) 0.76116(19) 0.70277(18) 0.0422(4) Uani 1 1 d . . .
H17A H -0.1017 0.7464 0.7841 0.051 Uiso 1 1 calc R . .
H17B H -0.1439 0.7879 0.6722 0.051 Uiso 1 1 calc R . .
C18 C 0.0111(2) 0.85287(19) 0.68191(19) 0.0447(5) Uani 1 1 d . . .
H18A H 0.0620 0.8445 0.7359 0.054 Uiso 1 1 calc R . .
H18B H -0.0449 0.9368 0.6878 0.054 Uiso 1 1 calc R . .
C19 C 0.10015(16) 0.82036(14) 0.56230(16) 0.0302(3) Uani 1 1 d . . .
H19A H 0.0632 0.8719 0.5078 0.036 Uiso 1 1 calc R . .
H19B H 0.1873 0.8318 0.5543 0.036 Uiso 1 1 calc R . .
C20 C 0.21348(18) 0.53552(18) 0.23189(19) 0.0406(4) Uani 1 1 d . . .
H20A H 0.1814 0.6196 0.2636 0.049 Uiso 1 1 calc R . .
H20B H 0.1402 0.5119 0.2179 0.049 Uiso 1 1 calc R . .
C21 C 0.3241(2) 0.5273(2) 0.1223(2) 0.0554(6) Uani 1 1 d . . .
H21A H 0.2981 0.5068 0.0578 0.066 Uiso 1 1 calc R . .
H21B H 0.3481 0.6053 0.1084 0.066 Uiso 1 1 calc R . .
C22 C 0.4356(2) 0.4293(2) 0.13755(19) 0.0488(5) Uani 1 1 d . . .
H22A H 0.5011 0.4634 0.1542 0.059 Uiso 1 1 calc R . .
H22B H 0.4782 0.3749 0.0698 0.059 Uiso 1 1 calc R . .
C23 C 0.3701(2) 0.36304(18) 0.23779(18) 0.0423(5) Uani 1 1 d . . .
H23A H 0.3370 0.3004 0.2126 0.051 Uiso 1 1 calc R . .
H23B H 0.4322 0.3234 0.2792 0.051 Uiso 1 1 calc R . .
K1 K 0.35005(3) 0.53768(3) 0.46722(2) 0.01873(7) Uani 1 1 d . . .
N1 N 0.45887(11) 0.15636(10) 0.73768(9) 0.0166(2) Uani 1 1 d . . .
N2 N 0.28414(11) 0.20254(10) 0.68904(9) 0.0153(2) Uani 1 1 d . . .
O1 O 0.10893(11) 0.69541(10) 0.54314(11) 0.0290(2) Uani 1 1 d . . .
O2 O 0.26370(12) 0.45511(12) 0.30851(11) 0.0350(3) Uani 1 1 d . . .
S1 S 0.36960(4) 0.44844(3) 0.71582(3) 0.02096(8) Uani 1 1 d . . .
S2 S 0.52252(3) 0.25249(3) 0.47988(3) 0.01760(8) Uani 1 1 d . . .
Si1 Si 0.41574(3) 0.28059(3) 0.64411(3) 0.01416(8) Uani 1 1 d . . .

loop_
_atom_site_aniso_label
_atom_site_aniso_U_11
_atom_site_aniso_U_22
_atom_site_aniso_U_33
_atom_site_aniso_U_23
_atom_site_aniso_U_13
_atom_site_aniso_U_12
C24 0.037(6) 0.025(4) 0.035(7) -0.015(5) 0.006(5) -0.009(4)
C25 0.043(5) 0.031(5) 0.029(6) -0.004(4) 0.002(5) -0.003(4)
C26 0.033(6) 0.031(6) 0.044(6) 0.006(5) -0.006(5) 0.000(5)
C27 0.035(5) 0.022(4) 0.049(6) 0.000(4) 0.001(5) -0.003(4)
O3 0.034(2) 0.021(2) 0.0187(19) 0.0049(15) 0.0003(17) 0.0000(17)
C24A 0.037(5) 0.031(5) 0.032(6) -0.012(4) 0.007(4) -0.004(4)
C25A 0.048(6) 0.038(6) 0.036(7) -0.028(5) 0.015(6) -0.023(5)
C26A 0.054(7) 0.031(5) 0.057(7) 0.003(5) 0.013(6) -0.010(5)
C27A 0.050(6) 0.047(5) 0.065(7) -0.015(5) 0.015(5) -0.031(5)
O3A 0.071(4) 0.045(4) 0.077(5) -0.025(3) 0.037(4) -0.028(3)
C1 0.0174(6) 0.0265(7) 0.0170(6) 0.0059(5) -0.0082(5) -0.0087(5)
C2 0.0221(7) 0.0550(11) 0.0330(8) 0.0193(8) -0.0143(6) -0.0199(7)
C3 0.0292(8) 0.0505(10) 0.0214(7) -0.0042(7) -0.0108(6) -0.0126(7)
C4 0.0328(8) 0.0288(8) 0.0456(10) 0.0096(7) -0.0261(8) -0.0049(6)
C5 0.0148(5) 0.0146(5) 0.0133(5) 0.0006(4) -0.0028(4) -0.0037(4)
C6 0.0147(5) 0.0157(5) 0.0157(5) 0.0034(4) -0.0051(4) -0.0052(4)
C7 0.0191(6) 0.0170(6) 0.0211(6) 0.0015(5) -0.0058(5) -0.0046(5)
C8 0.0260(7) 0.0171(6) 0.0327(8) 0.0052(5) -0.0119(6) -0.0081(5)
C9 0.0255(7) 0.0275(7) 0.0300(7) 0.0139(6) -0.0098(6) -0.0148(6)
C10 0.0199(6) 0.0318(8) 0.0193(6) 0.0066(5) -0.0029(5) -0.0104(6)
C11 0.0180(6) 0.0208(6) 0.0169(6) 0.0011(5) -0.0033(5) -0.0052(5)
C12 0.0161(6) 0.0161(6) 0.0234(6) 0.0032(5) -0.0094(5) -0.0058(4)
C13 0.0291(7) 0.0238(7) 0.0301(7) -0.0032(6) -0.0164(6) -0.0061(6)
C14 0.0171(6) 0.0274(7) 0.0339(8) 0.0082(6) -0.0096(6) -0.0103(5)
C15 0.0238(7) 0.0207(6) 0.0332(8) 0.0088(5) -0.0163(6) -0.0068(5)
C16 0.0307(8) 0.0259(8) 0.0501(11) 0.0101(7) -0.0140(8) -0.0069(6)
C17 0.0345(9) 0.0423(11) 0.0406(10) 0.0063(8) -0.0030(8) -0.0048(8)
C18 0.0477(11) 0.0352(10) 0.0475(11) -0.0138(8) -0.0062(9) -0.0112(8)
C19 0.0226(7) 0.0225(7) 0.0448(9) 0.0021(6) -0.0078(7) -0.0072(6)
C20 0.0288(9) 0.0327(9) 0.0620(13) 0.0139(8) -0.0195(9) -0.0064(7)
C21 0.0541(14) 0.0508(13) 0.0599(14) 0.0128(11) -0.0151(11) -0.0159(11)
C22 0.0456(12) 0.0590(14) 0.0414(11) -0.0162(10) -0.0141(9) -0.0084(10)
C23 0.0460(11) 0.0300(9) 0.0486(11) -0.0074(8) -0.0240(9) 0.0071(8)
K1 0.01618(13) 0.01746(13) 0.02266(14) 0.00323(10) -0.00617(10) -0.00467(10)
N1 0.0157(5) 0.0199(5) 0.0165(5) 0.0054(4) -0.0067(4) -0.0073(4)
N2 0.0154(5) 0.0146(5) 0.0178(5) 0.0034(4) -0.0066(4) -0.0057(4)
O1 0.0216(5) 0.0220(5) 0.0416(7) -0.0050(5) -0.0075(5) -0.0040(4)
O2 0.0321(6) 0.0312(6) 0.0417(7) -0.0026(5) -0.0177(5) 0.0003(5)
S1 0.02492(17) 0.01835(16) 0.01796(15) -0.00246(12) -0.00035(12) -0.00939(13)
S2 0.02030(16) 0.01630(15) 0.01406(14) 0.00085(11) -0.00269(11) -0.00415(11)
Si1 0.01473(16) 0.01463(16) 0.01359(16) 0.00218(12) -0.00378(12) -0.00549(12)

loop_
_atom_type_symbol
_atom_type_description
_atom_type_scat_dispersion_real
_atom_type_scat_dispersion_imag
_atom_type_scat_source
C C 0.0033 0.0016 'International Tables Vol C Tables 4.2.6.8 and 6.1.1.4'
H H 0.0000 0.0000 'International Tables Vol C Tables 4.2.6.8 and 6.1.1.4'
N N 0.0061 0.0033 'International Tables Vol C Tables 4.2.6.8 and 6.1.1.4'
Si Si 0.0817 0.0704 'International Tables Vol C Tables 4.2.6.8 and 6.1.1.4'
S S 0.1246 0.1234 'International Tables Vol C Tables 4.2.6.8 and 6.1.1.4'
O O 0.0106 0.0060 'International Tables Vol C Tables 4.2.6.8 and 6.1.1.4'
K K 0.2009 0.2494 'International Tables Vol C Tables 4.2.6.8 and 6.1.1.4'

loop_
_geom_angle_atom_site_label_1
_geom_angle_atom_site_label_2
_geom_angle_atom_site_label_3
_geom_angle
_geom_angle_site_symmetry_1
_geom_angle_site_symmetry_3
O3 C24 C25 106.1(9) . .
O3 C24 H24A 110.5 . .
C25 C24 H24A 110.5 . .
O3 C24 H24B 110.5 . .
C25 C24 H24B 110.5 . .
H24A C24 H24B 108.7 . .
C26 C25 C24 103.7(8) . .
C26 C25 H25A 111.0 . .
C24 C25 H25A 111.0 . .
C26 C25 H25B 111.0 . .
C24 C25 H25B 111.0 . .
H25A C25 H25B 109.0 . .
C27 C26 C25 102.1(9) . .
C27 C26 H26A 111.4 . .
C25 C26 H26A 111.4 . .
C27 C26 H26B 111.4 . .
C25 C26 H26B 111.4 . .
H26A C26 H26B 109.2 . .
O3 C27 C26 107.2(10) . .
O3 C27 H27A 110.3 . .
C26 C27 H27A 110.3 . .
O3 C27 H27B 110.3 . .
C26 C27 H27B 110.3 . .
H27A C27 H27B 108.5 . .
C27 O3 C24 103.9(9) . .
O3A C24A C25A 107.1(9) . .
O3A C24A H24C 110.3 . .
C25A C24A H24C 110.3 . .
O3A C24A H24D 110.3 . .
C25A C24A H24D 110.3 . .
H24C C24A H24D 108.6 . .
C26A C25A C24A 103.8(10) . .
C26A C25A H25C 111.0 . .
C24A C25A H25C 111.0 . .
C26A C25A H25D 111.0 . .
C24A C25A H25D 111.0 . .
H25C C25A H25D 109.0 . .
C27A C26A C25A 103.3(10) . .
C27A C26A H26C 111.1 . .
C25A C26A H26C 111.1 . .
C27A C26A H26D 111.1 . .
C25A C26A H26D 111.1 . .
H26C C26A H26D 109.1 . .
O3A C27A C26A 112.1(9) . .
O3A C27A H27C 109.2 . .
C26A C27A H27C 109.2 . .
O3A C27A H27D 109.2 . .
C26A C27A H27D 109.2 . .
H27C C27A H27D 107.9 . .
C27A O3A C24A 106.6(9) . .
N1 C1 C3 109.65(12) . .
N1 C1 C4 111.69(12) . .
C3 C1 C4 111.18(13) . .
N1 C1 C2 105.80(11) . .
C3 C1 C2 109.77(14) . .
C4 C1 C2 108.59(14) . .
C1 C2 H2A 109.5 . .
C1 C2 H2B 109.5 . .
H2A C2 H2B 109.5 . .
C1 C2 H2C 109.5 . .
H2A C2 H2C 109.5 . .
H2B C2 H2C 109.5 . .
C1 C3 H3A 109.5 . .
C1 C3 H3B 109.5 . .
H3A C3 H3B 109.5 . .
C1 C3 H3C 109.5 . .
H3A C3 H3C 109.5 . .
H3B C3 H3C 109.5 . .
C1 C4 H4A 109.5 . .
C1 C4 H4B 109.5 . .
H4A C4 H4B 109.5 . .
C1 C4 H4C 109.5 . .
H4A C4 H4C 109.5 . .
H4B C4 H4C 109.5 . .
N1 C5 N2 106.46(11) . .
N1 C5 C6 127.53(12) . .
N2 C5 C6 125.98(11) . .
C7 C6 C11 120.20(12) . .
C7 C6 C5 120.46(12) . .
C11 C6 C5 119.29(12) . .
C6 C7 C8 119.78(13) . .
C6 C7 H7 120.1 . .
C8 C7 H7 120.1 . .
C9 C8 C7 120.21(14) . .
C9 C8 H8 119.9 . .
C7 C8 H8 119.9 . .
C8 C9 C10 119.96(13) . .
C8 C9 H9 120.0 . .
C10 C9 H9 120.0 . .
C9 C10 C11 120.42(13) . .
C9 C10 H10 119.8 . .
C11 C10 H10 119.8 . .
C10 C11 C6 119.43(13) . .
C10 C11 H11 120.3 . .
C6 C11 H11 120.3 . .
N2 C12 C14 112.25(11) . .
N2 C12 C15 105.64(11) . .
C14 C12 C15 109.22(12) . .
N2 C12 C13 109.09(11) . .
C14 C12 C13 110.85(12) . .
C15 C12 C13 109.63(12) . .
C12 C13 H13A 109.5 . .
C12 C13 H13B 109.5 . .
H13A C13 H13B 109.5 . .
C12 C13 H13C 109.5 . .
H13A C13 H13C 109.5 . .
H13B C13 H13C 109.5 . .
C12 C14 H14A 109.5 . .
C12 C14 H14B 109.5 . .
H14A C14 H14B 109.5 . .
C12 C14 H14C 109.5 . .
H14A C14 H14C 109.5 . .
H14B C14 H14C 109.5 . .
C12 C15 H15A 109.5 . .
C12 C15 H15B 109.5 . .
H15A C15 H15B 109.5 . .
C12 C15 H15C 109.5 . .
H15A C15 H15C 109.5 . .
H15B C15 H15C 109.5 . .
O1 C16 C17 105.51(14) . .
O1 C16 H16A 110.6 . .
C17 C16 H16A 110.6 . .
O1 C16 H16B 110.6 . .
C17 C16 H16B 110.6 . .
H16A C16 H16B 108.8 . .
C16 C17 C18 101.93(16) . .
C16 C17 H17A 111.4 . .
C18 C17 H17A 111.4 . .
C16 C17 H17B 111.4 . .
C18 C17 H17B 111.4 . .
H17A C17 H17B 109.2 . .
C17 C18 C19 103.00(15) . .
C17 C18 H18A 111.2 . .
C19 C18 H18A 111.2 . .
C17 C18 H18B 111.2 . .
C19 C18 H18B 111.2 . .
H18A C18 H18B 109.1 . .
O1 C19 C18 105.85(14) . .
O1 C19 H19A 110.6 . .
C18 C19 H19A 110.6 . .
O1 C19 H19B 110.6 . .
C18 C19 H19B 110.6 . .
H19A C19 H19B 108.7 . .
O2 C20 C21 107.51(16) . .
O2 C20 H20A 110.2 . .
C21 C20 H20A 110.2 . .
O2 C20 H20B 110.2 . .
C21 C20 H20B 110.2 . .
H20A C20 H20B 108.5 . .
C22 C21 C20 105.76(18) . .
C22 C21 H21A 110.6 . .
C20 C21 H21A 110.6 . .
C22 C21 H21B 110.6 . .
C20 C21 H21B 110.6 . .
H21A C21 H21B 108.7 . .
C21 C22 C23 102.64(18) . .
C21 C22 H22A 111.2 . .
C23 C22 H22A 111.2 . .
C21 C22 H22B 111.2 . .
C23 C22 H22B 111.2 . .
H22A C22 H22B 109.2 . .
O2 C23 C22 105.62(16) . .
O2 C23 H23A 110.6 . .
C22 C23 H23A 110.6 . .
O2 C23 H23B 110.6 . .
C22 C23 H23B 110.6 . .
H23A C23 H23B 108.7 . .
O1 K1 O2 87.39(4) . .
O1 K1 S1 95.78(3) . .
O2 K1 S1 134.11(3) . .
O1 K1 S2 89.08(3) . 2_666
O2 K1 S2 143.25(3) . 2_666
S1 K1 S2 82.636(12) . 2_666
O1 K1 S1 134.78(3) . 2_666
O2 K1 S1 93.73(3) . 2_666
S1 K1 S1 114.383(11) . 2_666
S2 K1 S1 64.035(10) 2_666 2_666
O1 K1 S2 144.10(3) . .
O2 K1 S2 87.62(3) . .
S1 K1 S2 63.733(10) . .
S2 K1 S2 114.988(11) 2_666 .
S1 K1 S2 81.031(11) 2_666 .
O1 K1 K1 138.27(3) . 2_666
O2 K1 K1 134.33(3) . 2_666
S1 K1 K1 57.730(11) . 2_666
S2 K1 K1 58.398(11) 2_666 2_666
S1 K1 K1 56.652(11) 2_666 2_666
S2 K1 K1 56.590(10) . 2_666
O1 K1 Si1 107.27(3) . 2_666
O2 K1 Si1 114.74(3) . 2_666
S1 K1 Si1 107.895(12) . 2_666
S2 K1 Si1 33.277(9) 2_666 2_666
S1 K1 Si1 33.330(9) 2_666 2_666
S2 K1 Si1 107.089(12) . 2_666
K1 K1 Si1 60.408(10) 2_666 2_666
C5 N1 C1 130.51(11) . .
C5 N1 Si1 91.35(8) . .
C1 N1 Si1 135.72(9) . .
C5 N2 C12 130.00(11) . .
C5 N2 Si1 91.36(8) . .
C12 N2 Si1 134.83(9) . .
C16 O1 C19 109.93(13) . .
C16 O1 K1 111.44(9) . .
C19 O1 K1 118.58(9) . .
C20 O2 C23 104.95(15) . .
C20 O2 K1 121.23(12) . .
C23 O2 K1 108.43(11) . .
Si1 S1 K1 83.303(16) . .
Si1 S1 K1 83.243(16) . 2_666
K1 S1 K1 65.617(11) . 2_666
Si1 S2 K1 84.026(16) . 2_666
Si1 S2 K1 81.287(15) . .
K1 S2 K1 65.012(12) 2_666 .
N2 Si1 N1 70.80(5) . .
N2 Si1 S2 114.84(4) . .
N1 Si1 S2 115.19(4) . .
N2 Si1 S1 114.45(4) . .
N1 Si1 S1 113.55(4) . .
S2 Si1 S1 118.82(2) . .
N2 Si1 K1 172.12(4) . 2_666
N1 Si1 K1 117.08(4) . 2_666
S2 Si1 K1 62.697(14) . 2_666
S1 Si1 K1 63.427(15) . 2_666

loop_
_geom_bond_atom_site_label_1
_geom_bond_atom_site_label_2
_geom_bond_distance
_geom_bond_site_symmetry_2
C24 O3 1.407(13) .
C24 C25 1.537(11) .
C24 H24A 0.9900 .
C24 H24B 0.9900 .
C25 C26 1.514(13) .
C25 H25A 0.9900 .
C25 H25B 0.9900 .
C26 C27 1.511(12) .
C26 H26A 0.9900 .
C26 H26B 0.9900 .
C27 O3 1.389(12) .
C27 H27A 0.9900 .
C27 H27B 0.9900 .
C24A O3A 1.399(11) .
C24A C25A 1.527(12) .
C24A H24C 0.9900 .
C24A H24D 0.9900 .
C25A C26A 1.490(13) .
C25A H25C 0.9900 .
C25A H25D 0.9900 .
C26A C27A 1.480(12) .
C26A H26C 0.9900 .
C26A H26D 0.9900 .
C27A O3A 1.397(11) .
C27A H27C 0.9900 .
C27A H27D 0.9900 .
C1 N1 1.4698(17) .
C1 C3 1.524(2) .
C1 C4 1.524(2) .
C1 C2 1.531(2) .
C2 H2A 0.9800 .
C2 H2B 0.9800 .
C2 H2C 0.9800 .
C3 H3A 0.9800 .
C3 H3B 0.9800 .
C3 H3C 0.9800 .
C4 H4A 0.9800 .
C4 H4B 0.9800 .
C4 H4C 0.9800 .
C5 N1 1.3350(16) .
C5 N2 1.3387(16) .
C5 C6 1.4924(17) .
C6 C7 1.3905(19) .
C6 C11 1.3976(18) .
C7 C8 1.3942(19) .
C7 H7 0.9500 .
C8 C9 1.387(2) .
C8 H8 0.9500 .
C9 C10 1.387(2) .
C9 H9 0.9500 .
C10 C11 1.3937(19) .
C10 H10 0.9500 .
C11 H11 0.9500 .
C12 N2 1.4787(17) .
C12 C14 1.531(2) .
C12 C15 1.5308(19) .
C12 C13 1.531(2) .
C13 H13A 0.9800 .
C13 H13B 0.9800 .
C13 H13C 0.9800 .
C14 H14A 0.9800 .
C14 H14B 0.9800 .
C14 H14C 0.9800 .
C15 H15A 0.9800 .
C15 H15B 0.9800 .
C15 H15C 0.9800 .
C16 O1 1.432(2) .
C16 C17 1.497(3) .
C16 H16A 0.9900 .
C16 H16B 0.9900 .
C17 C18 1.516(3) .
C17 H17A 0.9900 .
C17 H17B 0.9900 .
C18 C19 1.520(3) .
C18 H18A 0.9900 .
C18 H18B 0.9900 .
C19 O1 1.4338(19) .
C19 H19A 0.9900 .
C19 H19B 0.9900 .
C20 O2 1.427(2) .
C20 C21 1.526(3) .
C20 H20A 0.9900 .
C20 H20B 0.9900 .
C21 C22 1.491(3) .
C21 H21A 0.9900 .
C21 H21B 0.9900 .
C22 C23 1.521(3) .
C22 H22A 0.9900 .
C22 H22B 0.9900 .
C23 O2 1.447(2) .
C23 H23A 0.9900 .
C23 H23B 0.9900 .
K1 O1 2.7307(12) .
K1 O2 2.7482(13) .
K1 S1 3.2648(5) .
K1 S2 3.2783(5) 2_666
K1 S1 3.3046(5) 2_666
K1 S2 3.3449(5) .
K1 K1 3.5597(6) 2_666
K1 Si1 3.6692(5) 2_666
N1 Si1 1.8502(11) .
N2 Si1 1.8472(11) .
S1 Si1 2.0302(5) .
S1 K1 3.3046(5) 2_666
S2 Si1 2.0243(5) .
S2 K1 3.2783(5) 2_666
Si1 K1 3.6693(5) 2_666
